data_4504646
loop_
_publ_author_name
'Aaker\"oy, Christer B.'
'Hussain, Izhar'
'Desper, John'

_publ_section_title
;
 2-Acetaminopyridine:&#x2009; A Highly Effective Cocrystallizing Agent
;
_journal_issue 2
_journal_name_full 'Crystal Growth &amp; Design'
_journal_page_first 474
_journal_paper_doi 10.1021/cg050391z
_journal_volume 6
_journal_year 2006
_chemical_formula_moiety
;
(C7 H8 N2 O)2 (C10 H18 O4)
;
_chemical_formula_sum 'C24 H34 N4 O6'
_chemical_formula_weight 474.55
_chemical_name_systematic
;
[N-(2-pyridyl)acetamide]2, decanedioic acid
;
_space_group_IT_number 2
_symmetry_cell_setting triclinic
_symmetry_space_group_name_Hall '-P 1'
_symmetry_space_group_name_H-M 'P -1'
_atom_sites_solution_hydrogens geom
_atom_sites_solution_primary direct
_atom_sites_solution_secondary difmap
_audit_creation_method SHELXL-97
_cell_angle_alpha 92.8090(10)
_cell_angle_beta 90.2470(10)
_cell_angle_gamma 101.3140(10)
_cell_formula_units_Z 1
_cell_length_a 5.3767(4)
_cell_length_b 6.5416(4)
_cell_length_c 17.0662(12)
_cell_measurement_reflns_used 2744
_cell_measurement_temperature 100(2)
_cell_measurement_theta_max 30.00
_cell_measurement_theta_min 2.35
_cell_volume 587.82(7)
_computing_cell_refinement 'Bruker XSCANS'
_computing_data_collection 'Bruker XSCANS'
_computing_data_reduction 'Bruker SHELXTL'
_computing_molecular_graphics 'Bruker SHELXTL'
_computing_publication_material 'Bruker SHELXTL'
_computing_structure_refinement 'SHELXL-97 (Sheldrick, 1997)'
_computing_structure_solution 'SHELXS-97 (Sheldrick, 1990)'
_diffrn_ambient_temperature 100(2)
_diffrn_measured_fraction_theta_full 0.976
_diffrn_measured_fraction_theta_max 0.976
_diffrn_measurement_device_type 'CCD area detector'
_diffrn_measurement_method 'phi and omega scans'
_diffrn_radiation_monochromator graphite
_diffrn_radiation_source 'fine-focus sealed tube'
_diffrn_radiation_type MoK\a
_diffrn_radiation_wavelength 0.71073
_diffrn_reflns_av_R_equivalents 0.0185
_diffrn_reflns_av_sigmaI/netI 0.0281
_diffrn_reflns_limit_h_max 7
_diffrn_reflns_limit_h_min -7
_diffrn_reflns_limit_k_max 9
_diffrn_reflns_limit_k_min -9
_diffrn_reflns_limit_l_max 23
_diffrn_reflns_limit_l_min -23
_diffrn_reflns_number 6783
_diffrn_reflns_theta_full 30.01
_diffrn_reflns_theta_max 30.01
_diffrn_reflns_theta_min 2.39
_exptl_absorpt_coefficient_mu 0.097
_exptl_absorpt_correction_type none
_exptl_crystal_colour colorless
_exptl_crystal_density_diffrn 1.341
_exptl_crystal_density_method 'not measured'
_exptl_crystal_description prism
_exptl_crystal_F_000 254
_exptl_crystal_size_max 0.34
_exptl_crystal_size_mid 0.32
_exptl_crystal_size_min 0.09
_refine_diff_density_max 0.470
_refine_diff_density_min -0.338
_refine_diff_density_rms 0.063
_refine_ls_extinction_method none
_refine_ls_goodness_of_fit_ref 1.030
_refine_ls_hydrogen_treatment mixed
_refine_ls_matrix_type full
_refine_ls_number_parameters 160
_refine_ls_number_reflns 3351
_refine_ls_number_restraints 0
_refine_ls_restrained_S_all 1.030
_refine_ls_R_factor_all 0.0524
_refine_ls_R_factor_gt 0.0466
_refine_ls_shift/su_max 0.000
_refine_ls_shift/su_mean 0.000
_refine_ls_structure_factor_coef Fsqd
_refine_ls_weighting_details 'calc w=1/[\s^2^(Fo^2^)+(0.0850P)^2^+0.1000P] where P=(Fo^2^+2Fc^2^)/3'
_refine_ls_weighting_scheme calc
_refine_ls_wR_factor_gt 0.1276
_refine_ls_wR_factor_ref 0.1328
_reflns_number_gt 2902
_reflns_number_total 3351
_reflns_threshold_expression >2sigma(I)
_cod_data_source_file cg050391zsi20050808_123956.cif
_cod_data_source_block 8
_cod_depositor_comments
;
The following automatic conversions were performed:

'_symmetry_cell_setting' value 'Triclinic' changed to 'triclinic'
according to /home/saulius/struct/CIF-dictionaries/cif_core.dic
dictionary named 'cif_core.dic' version 2.4.1 from 2010-06-29.

Automatic conversion script
Id: cif_fix_values 1715 2011-07-08 13:25:40Z adriana 
;
_cod_original_sg_symbol_H-M P-1
_cod_database_code 4504646

loop_
_symmetry_equiv_pos_as_xyz
'x, y, z'
'-x, -y, -z'

loop_
_atom_site_label
_atom_site_type_symbol
_atom_site_fract_x
_atom_site_fract_y
_atom_site_fract_z
_atom_site_U_iso_or_equiv
_atom_site_adp_type
_atom_site_occupancy
_atom_site_symmetry_multiplicity
_atom_site_calc_flag
_atom_site_refinement_flags
N11 N 0.39794(17) 0.67116(14) 0.27381(5) 0.0159(2) Uani 1 1 d .
C12 C 0.32841(19) 0.57217(16) 0.33986(6) 0.0141(2) Uani 1 1 d .
N12 N 0.46038(17) 0.41424(14) 0.35354(5) 0.01546(19) Uani 1 1 d .
H12 H 0.574(3) 0.399(2) 0.3184(9) 0.019 Uiso 1 1 d .
C13 C 0.1413(2) 0.62668(16) 0.38883(6) 0.0162(2) Uani 1 1 d .
H13 H 0.0947 0.5547 0.4352 0.019 Uiso 1 1 calc R
C14 C 0.0259(2) 0.78784(17) 0.36814(6) 0.0179(2) Uani 1 1 d .
H14 H -0.1020 0.8274 0.4004 0.022 Uiso 1 1 calc R
C15 C 0.0971(2) 0.89230(17) 0.30004(6) 0.0182(2) Uani 1 1 d .
H15 H 0.0202 1.0036 0.2850 0.022 Uiso 1 1 calc R
C16 C 0.2838(2) 0.82783(17) 0.25509(6) 0.0173(2) Uani 1 1 d .
H16 H 0.3339 0.8980 0.2086 0.021 Uiso 1 1 calc R
C21 C 0.4440(2) 0.28941(16) 0.41642(6) 0.0155(2) Uani 1 1 d .
O21 O 0.29442(16) 0.29321(13) 0.46972(5) 0.0217(2) Uani 1 1 d .
C22 C 0.6312(2) 0.14506(17) 0.41313(6) 0.0179(2) Uani 1 1 d .
H22A H 0.7679 0.1953 0.4516 0.027 Uiso 1 1 calc R
H22B H 0.7026 0.1420 0.3605 0.027 Uiso 1 1 calc R
H22C H 0.5446 0.0041 0.4252 0.027 Uiso 1 1 calc R
C31 C 0.83278(19) 0.43802(16) 0.17258(6) 0.0150(2) Uani 1 1 d .
O31 O 0.71472(15) 0.59424(12) 0.16235(5) 0.01936(19) Uani 1 1 d .
H31 H 0.614(3) 0.611(2) 0.2046(9) 0.023 Uiso 1 1 d .
O32 O 0.80017(16) 0.32836(13) 0.22874(5) 0.0213(2) Uani 1 1 d .
C32 C 1.0091(2) 0.40927(16) 0.10637(6) 0.0161(2) Uani 1 1 d .
H32A H 1.1402 0.5383 0.1042 0.019 Uiso 1 1 calc R
H32B H 0.9109 0.3923 0.0565 0.019 Uiso 1 1 calc R
C33 C 1.1417(2) 0.22519(16) 0.11156(6) 0.0152(2) Uani 1 1 d .
H33A H 1.0137 0.0960 0.1177 0.018 Uiso 1 1 calc R
H33B H 1.2555 0.2471 0.1582 0.018 Uiso 1 1 calc R
C34 C 1.2958(2) 0.20025(16) 0.03807(6) 0.0161(2) Uani 1 1 d .
H34A H 1.4255 0.3291 0.0332 0.019 Uiso 1 1 calc R
H34B H 1.1816 0.1848 -0.0084 0.019 Uiso 1 1 calc R
C35 C 1.42810(19) 0.01381(16) 0.03770(6) 0.0156(2) Uani 1 1 d .
H35A H 1.5484 0.0321 0.0827 0.019 Uiso 1 1 calc R
H35B H 1.2996 -0.1146 0.0448 0.019 Uiso 1 1 calc R

loop_
_atom_site_aniso_label
_atom_site_aniso_U_11
_atom_site_aniso_U_22
_atom_site_aniso_U_33
_atom_site_aniso_U_23
_atom_site_aniso_U_13
_atom_site_aniso_U_12
N11 0.0181(4) 0.0163(4) 0.0148(4) 0.0010(3) 0.0032(3) 0.0072(3)
C12 0.0152(4) 0.0129(4) 0.0148(4) 0.0000(3) 0.0014(3) 0.0043(4)
N12 0.0179(4) 0.0158(4) 0.0151(4) 0.0029(3) 0.0057(3) 0.0087(3)
C13 0.0178(5) 0.0160(5) 0.0158(5) 0.0014(4) 0.0050(4) 0.0061(4)
C14 0.0177(5) 0.0181(5) 0.0197(5) -0.0004(4) 0.0038(4) 0.0080(4)
C15 0.0196(5) 0.0180(5) 0.0195(5) 0.0008(4) 0.0012(4) 0.0096(4)
C16 0.0210(5) 0.0173(5) 0.0158(5) 0.0028(4) 0.0031(4) 0.0085(4)
C21 0.0175(5) 0.0136(4) 0.0159(4) 0.0014(3) 0.0022(3) 0.0041(4)
O21 0.0253(4) 0.0229(4) 0.0201(4) 0.0069(3) 0.0101(3) 0.0108(3)
C22 0.0204(5) 0.0171(5) 0.0186(5) 0.0039(4) 0.0025(4) 0.0089(4)
C31 0.0158(5) 0.0156(5) 0.0143(4) -0.0014(3) 0.0017(3) 0.0053(4)
O31 0.0244(4) 0.0205(4) 0.0172(4) 0.0032(3) 0.0064(3) 0.0137(3)
O32 0.0272(4) 0.0220(4) 0.0187(4) 0.0056(3) 0.0086(3) 0.0132(3)
C32 0.0186(5) 0.0171(5) 0.0143(4) 0.0014(4) 0.0051(3) 0.0078(4)
C33 0.0167(5) 0.0155(5) 0.0151(4) 0.0014(3) 0.0045(3) 0.0070(4)
C34 0.0171(5) 0.0169(5) 0.0160(5) 0.0012(4) 0.0052(3) 0.0071(4)
C35 0.0159(5) 0.0162(5) 0.0160(4) 0.0015(4) 0.0047(3) 0.0063(4)

loop_
_atom_type_symbol
_atom_type_description
_atom_type_scat_dispersion_real
_atom_type_scat_dispersion_imag
_atom_type_scat_source
C C 0.0033 0.0016 'International Tables Vol C Tables 4.2.6.8 and 6.1.1.4'
H H 0.0000 0.0000 'International Tables Vol C Tables 4.2.6.8 and 6.1.1.4'
N N 0.0061 0.0033 'International Tables Vol C Tables 4.2.6.8 and 6.1.1.4'
O O 0.0106 0.0060 'International Tables Vol C Tables 4.2.6.8 and 6.1.1.4'

loop_
_geom_angle_atom_site_label_1
_geom_angle_atom_site_label_2
_geom_angle_atom_site_label_3
_geom_angle
_geom_angle_site_symmetry_1
C16 N11 C12 118.45(9) .
N11 C12 N12 113.38(9) .
N11 C12 C13 122.06(9) .
N12 C12 C13 124.56(9) .
C21 N12 C12 128.48(9) .
C21 N12 H12 116.9(10) .
C12 N12 H12 114.5(10) .
C14 C13 C12 118.41(9) .
C14 C13 H13 120.8 .
C12 C13 H13 120.8 .
C13 C14 C15 120.10(10) .
C13 C14 H14 120.0 .
C15 C14 H14 120.0 .
C16 C15 C14 117.56(10) .
C16 C15 H15 121.2 .
C14 C15 H15 121.2 .
N11 C16 C15 123.43(10) .
N11 C16 H16 118.3 .
C15 C16 H16 118.3 .
O21 C21 N12 124.05(10) .
O21 C21 C22 122.92(9) .
N12 C21 C22 113.03(9) .
C21 C22 H22A 109.5 .
C21 C22 H22B 109.5 .
H22A C22 H22B 109.5 .
C21 C22 H22C 109.5 .
H22A C22 H22C 109.5 .
H22B C22 H22C 109.5 .
O32 C31 O31 123.76(9) .
O32 C31 C32 123.89(9) .
O31 C31 C32 112.35(9) .
C31 O31 H31 110.3(9) .
C31 C32 C33 115.60(8) .
C31 C32 H32A 108.4 .
C33 C32 H32A 108.4 .
C31 C32 H32B 108.4 .
C33 C32 H32B 108.4 .
H32A C32 H32B 107.4 .
C32 C33 C34 110.83(8) .
C32 C33 H33A 109.5 .
C34 C33 H33A 109.5 .
C32 C33 H33B 109.5 .
C34 C33 H33B 109.5 .
H33A C33 H33B 108.1 .
C33 C34 C35 113.96(8) .
C33 C34 H34A 108.8 .
C35 C34 H34A 108.8 .
C33 C34 H34B 108.8 .
C35 C34 H34B 108.8 .
H34A C34 H34B 107.7 .
C35 C35 C34 113.14(10) 2_855
C35 C35 H35A 109.0 2_855
C34 C35 H35A 108.9 .
C35 C35 H35B 108.9 2_855
C34 C35 H35B 109.0 .
H35A C35 H35B 107.8 .

loop_
_geom_bond_atom_site_label_1
_geom_bond_atom_site_label_2
_geom_bond_distance
_geom_bond_site_symmetry_2
N11 C16 1.3439(13) .
N11 C12 1.3454(13) .
C12 N12 1.3912(13) .
C12 C13 1.3985(13) .
N12 C21 1.3727(13) .
N12 H12 0.875(15) .
C13 C14 1.3829(14) .
C13 H13 0.9500 .
C14 C15 1.3940(15) .
C14 H14 0.9500 .
C15 C16 1.3839(14) .
C15 H15 0.9500 .
C16 H16 0.9500 .
C21 O21 1.2195(13) .
C21 C22 1.5086(14) .
C22 H22A 0.9800 .
C22 H22B 0.9800 .
C22 H22C 0.9800 .
C31 O32 1.2179(13) .
C31 O31 1.3224(12) .
C31 C32 1.5064(14) .
O31 H31 0.920(16) .
C32 C33 1.5207(14) .
C32 H32A 0.9900 .
C32 H32B 0.9900 .
C33 C34 1.5259(14) .
C33 H33A 0.9900 .
C33 H33B 0.9900 .
C34 C35 1.5274(14) .
C34 H34A 0.9900 .
C34 H34B 0.9900 .
C35 C35 1.5253(19) 2_855
C35 H35A 0.9900 .
C35 H35B 0.9900 .

loop_
_geom_hbond_atom_site_label_D
_geom_hbond_atom_site_label_H
_geom_hbond_atom_site_label_A
_geom_hbond_distance_DH
_geom_hbond_distance_HA
_geom_hbond_distance_DA
_geom_hbond_angle_DHA
O31 H31 N11 0.920(16) 1.743(16) 2.6538(12) 169.8(14)
N12 H12 O32 0.875(15) 2.050(15) 2.9170(12) 171.2(13)

loop_
_geom_torsion_atom_site_label_1
_geom_torsion_atom_site_label_2
_geom_torsion_atom_site_label_3
_geom_torsion_atom_site_label_4
_geom_torsion
_geom_torsion_site_symmetry_4
C16 N11 C12 N12 -179.52(9) .
C16 N11 C12 C13 0.37(15) .
N11 C12 N12 C21 177.14(10) .
C13 C12 N12 C21 -2.75(17) .
N11 C12 C13 C14 -0.10(15) .
N12 C12 C13 C14 179.77(10) .
C12 C13 C14 C15 -0.19(16) .
C13 C14 C15 C16 0.21(16) .
C12 N11 C16 C15 -0.35(16) .
C14 C15 C16 N11 0.06(17) .
C12 N12 C21 O21 4.06(18) .
C12 N12 C21 C22 -176.00(10) .
O32 C31 C32 C33 2.31(15) .
O31 C31 C32 C33 -176.86(9) .
C31 C32 C33 C34 174.91(9) .
C32 C33 C34 C35 -178.13(9) .
C33 C34 C35 C35 177.56(11) 2_855
